data_2211641
loop_
_publ_author_name
'Daka, Philias'
'Wheeler, Kraig A.'

_publ_section_title
;
 Bis(1,2-dihydroxybenzene) hexamethylenetetramine
;
_journal_coeditor_code TK2096
_journal_issue 12
_journal_name_full 'Acta Crystallographica Section E'
_journal_page_first o5477
_journal_page_last o5479
_journal_paper_doi 10.1107/S1600536806046204
_journal_volume 62
_journal_year 2006
_chemical_formula_iupac '2C6 H6 O2, C6 H12 N4'
_chemical_formula_moiety '2(C6 H6 O2), C6 H12 N4'
_chemical_formula_sum 'C18 H24 N4 O4'
_chemical_formula_weight 360.41
_chemical_name_systematic
;
Bis(1,2-dihydroxybenzene) hexamethylenetetramine
;
_space_group_IT_number 15
_symmetry_cell_setting monoclinic
_symmetry_space_group_name_Hall '-C 2yc'
_symmetry_space_group_name_H-M 'C 1 2/c 1'
_atom_sites_solution_hydrogens geom
_atom_sites_solution_primary direct
_atom_sites_solution_secondary difmap
_cell_angle_alpha 90
_cell_angle_beta 123.135(6)
_cell_angle_gamma 90
_cell_formula_units_Z 4
_cell_length_a 23.794(2)
_cell_length_b 6.8422(5)
_cell_length_c 13.2440(10)
_cell_measurement_reflns_used 33
_cell_measurement_temperature 298(2)
_cell_measurement_theta_max 22.6
_cell_measurement_theta_min 20.4
_cell_volume 1805.5(3)
_computing_cell_refinement XSCANS
_computing_data_collection 'XSCANS (Bruker, 1999)'
_computing_data_reduction 'XPREP (Bruker, 2001)'
_computing_molecular_graphics 'X-SEED (Barbour, 2001)'
_computing_publication_material X-SEED
_computing_structure_refinement 'SHELXL97 (Sheldrick, 1997)'
_computing_structure_solution 'SHELXS97 (Sheldrick, 1997)'
_diffrn_ambient_temperature 298(2)
_diffrn_measured_fraction_theta_full 0.992
_diffrn_measured_fraction_theta_max 0.992
_diffrn_measurement_device_type 'Siemens P4'
_diffrn_measurement_method \w/2\q\
_diffrn_radiation_monochromator graphite
_diffrn_radiation_source 'fine-focus sealed tube'
_diffrn_radiation_type MoK\a
_diffrn_radiation_wavelength 0.71073
_diffrn_reflns_av_R_equivalents 0.022
_diffrn_reflns_av_sigmaI/netI 0.050
_diffrn_reflns_limit_h_max 28
_diffrn_reflns_limit_h_min -1
_diffrn_reflns_limit_k_max 8
_diffrn_reflns_limit_k_min -1
_diffrn_reflns_limit_l_max 13
_diffrn_reflns_limit_l_min -14
_diffrn_reflns_number 1921
_diffrn_reflns_theta_full 25.4
_diffrn_reflns_theta_max 25.4
_diffrn_reflns_theta_min 2.0
_diffrn_standards_decay_% 0
_diffrn_standards_interval_count 97
_diffrn_standards_number 3
_exptl_absorpt_coefficient_mu 0.095
_exptl_absorpt_correction_type none
_exptl_crystal_colour 'transparent colorless'
_exptl_crystal_density_diffrn 1.326
_exptl_crystal_density_method 'not measured'
_exptl_crystal_description plate
_exptl_crystal_F_000 768
_exptl_crystal_size_max 0.41
_exptl_crystal_size_mid 0.41
_exptl_crystal_size_min 0.20
_refine_diff_density_max 0.15
_refine_diff_density_min -0.25
_refine_ls_extinction_method none
_refine_ls_goodness_of_fit_ref 1.04
_refine_ls_hydrogen_treatment mixed
_refine_ls_matrix_type full
_refine_ls_number_parameters 127
_refine_ls_number_reflns 1626
_refine_ls_number_restraints 0
_refine_ls_restrained_S_all 1.04
_refine_ls_R_factor_all 0.094
_refine_ls_R_factor_gt 0.051
_refine_ls_shift/su_max 0.000
_refine_ls_shift/su_mean 0.000
_refine_ls_structure_factor_coef Fsqd
_refine_ls_weighting_details 'calc w=1/[\s^2^(Fo^2^)+(0.0478P)^2^+0.6351P] where P=(Fo^2^+2Fc^2^)/3'
_refine_ls_weighting_scheme calc
_refine_ls_wR_factor_gt 0.102
_refine_ls_wR_factor_ref 0.119
_reflns_number_gt 1054
_reflns_number_total 1626
_reflns_threshold_expression I>2\s(I)
_cod_data_source_file tk2096.cif
_cod_data_source_block I
_cod_original_sg_symbol_H-M 'C 2/c'
_cod_database_code 2211641
_cod_database_fobs_code 2211641

loop_
_symmetry_equiv_pos_as_xyz
'x, y, z'
'-x, y, -z+1/2'
'x+1/2, y+1/2, z'
'-x+1/2, y+1/2, -z+1/2'
'-x, -y, -z'
'x, -y, z-1/2'
'-x+1/2, -y+1/2, -z'
'x+1/2, -y+1/2, z-1/2'

loop_
_atom_site_type_symbol
_atom_site_label
_atom_site_fract_x
_atom_site_fract_y
_atom_site_fract_z
_atom_site_U_iso_or_equiv
_atom_site_adp_type
_atom_site_calc_flag
_atom_site_refinement_flags
_atom_site_occupancy
O O1 0.08901(9) 0.7382(3) 0.13606(15) 0.0616(6) Uani d . 1
O O2 0.11329(11) 0.4389(3) 0.03014(17) 0.0643(6) Uani d . 1
N N1 0.04573(9) 1.0108(3) 0.23315(15) 0.0393(5) Uani d . 1
N N2 0.04092(9) 1.2620(3) 0.35904(15) 0.0386(5) Uani d . 1
C C1 0.13760(11) 0.6071(4) 0.2089(2) 0.0410(6) Uani d . 1
C C2 0.17460(12) 0.6174(4) 0.3328(2) 0.0470(6) Uani d . 1
H H2 0.1662 0.7169 0.3707 0.056 Uiso calc R 1
C C3 0.22395(12) 0.4820(4) 0.4012(2) 0.0558(8) Uani d . 1
H H3 0.2489 0.4903 0.4849 0.067 Uiso calc R 1
C C4 0.23609(13) 0.3361(4) 0.3459(2) 0.0613(8) Uani d . 1
H H4 0.2696 0.2450 0.3919 0.074 Uiso calc R 1
C C5 0.19892(13) 0.3225(4) 0.2220(2) 0.0562(7) Uani d . 1
H H5 0.2072 0.2215 0.1849 0.067 Uiso calc R 1
C C6 0.14958(12) 0.4572(4) 0.1527(2) 0.0433(6) Uani d . 1
C C7 0.08446(11) 1.1372(4) 0.3404(2) 0.0438(6) Uani d . 1
H H7A 0.1115 1.0560 0.4111 0.053 Uiso calc R 1
H H7B 0.1146 1.2188 0.3309 0.053 Uiso calc R 1
C C8 0.0000 1.3817(5) 0.2500 0.0412(8) Uani d S 1
H H8A -0.0293 1.4652 0.2606 0.049 Uiso calc PR 0.50
H H8B 0.0293 1.4652 0.2394 0.049 Uiso calc PR 0.50
C C9 -0.00435(12) 1.1370(3) 0.37265(19) 0.0419(6) Uani d . 1
H H9A -0.0335 1.2183 0.3849 0.050 Uiso calc R 1
H H9B 0.0219 1.0558 0.4437 0.050 Uiso calc R 1
C C10 0.0000 0.8920(5) 0.2500 0.0450(9) Uani d S 1
H H10A -0.0263 0.8085 0.1802 0.054 Uiso calc PR 0.50
H H10B 0.0263 0.8085 0.3198 0.054 Uiso calc PR 0.50
H H1O 0.0839(15) 0.827(4) 0.182(3) 0.086(10) Uiso d . 1
H H2O 0.0902(15) 0.530(5) -0.003(3) 0.077(11) Uiso d . 1

loop_
_atom_site_aniso_label
_atom_site_aniso_U_11
_atom_site_aniso_U_22
_atom_site_aniso_U_33
_atom_site_aniso_U_12
_atom_site_aniso_U_13
_atom_site_aniso_U_23
O1 0.0695(13) 0.0651(13) 0.0405(10) 0.0360(11) 0.0238(9) 0.0047(9)
O2 0.0907(16) 0.0549(13) 0.0490(11) 0.0317(12) 0.0393(11) 0.0079(10)
N1 0.0423(11) 0.0358(10) 0.0401(11) 0.0073(9) 0.0227(9) 0.0017(9)
N2 0.0469(11) 0.0335(11) 0.0399(10) -0.0099(10) 0.0265(9) -0.0072(9)
C1 0.0390(13) 0.0429(14) 0.0456(13) 0.0089(12) 0.0260(12) 0.0081(12)
C2 0.0466(15) 0.0498(16) 0.0451(14) 0.0014(13) 0.0255(12) 0.0011(12)
C3 0.0444(15) 0.070(2) 0.0461(15) 0.0018(15) 0.0205(13) 0.0145(14)
C4 0.0513(17) 0.071(2) 0.0639(18) 0.0229(15) 0.0333(15) 0.0320(16)
C5 0.0680(17) 0.0494(16) 0.0699(18) 0.0219(14) 0.0496(16) 0.0165(14)
C6 0.0490(14) 0.0455(15) 0.0457(14) 0.0104(13) 0.0324(12) 0.0098(12)
C7 0.0377(13) 0.0458(15) 0.0439(13) -0.0001(12) 0.0197(11) 0.0013(12)
C8 0.055(2) 0.0278(17) 0.0518(19) 0.000 0.0362(18) 0.000
C9 0.0535(14) 0.0384(13) 0.0392(12) -0.0080(12) 0.0288(12) -0.0025(11)
C10 0.058(2) 0.0240(17) 0.0426(18) 0.000 0.0211(17) 0.000

loop_
_atom_type_symbol
_atom_type_description
_atom_type_scat_dispersion_real
_atom_type_scat_dispersion_imag
_atom_type_scat_source
C C 0.0033 0.0016 'International Tables Vol C Tables 4.2.6.8 and 6.1.1.4'
H H 0.0000 0.0000 'International Tables Vol C Tables 4.2.6.8 and 6.1.1.4'
N N 0.0061 0.0033 'International Tables Vol C Tables 4.2.6.8 and 6.1.1.4'
O O 0.0106 0.0060 'International Tables Vol C Tables 4.2.6.8 and 6.1.1.4'

loop_
_geom_angle_atom_site_label_1
_geom_angle_atom_site_label_2
_geom_angle_atom_site_label_3
_geom_angle_site_symmetry_1
_geom_angle_site_symmetry_3
_geom_angle
C1 O1 H1O . . 109.7(18)
C6 O2 H2O . . 112(2)
C10 N1 C9 . 2 107.64(16)
C10 N1 C7 . . 107.58(16)
C9 N1 C7 2 . 108.21(17)
C9 N2 C7 . . 108.47(18)
C9 N2 C8 . . 108.04(16)
C7 N2 C8 . . 107.97(15)
O1 C1 C2 . . 123.6(2)
O1 C1 C6 . . 116.8(2)
C2 C1 C6 . . 119.6(2)
C1 C2 C3 . . 120.6(3)
C1 C2 H2 . . 119.7
C3 C2 H2 . . 119.7
C4 C3 C2 . . 119.7(2)
C4 C3 H3 . . 120.1
C2 C3 H3 . . 120.1
C3 C4 C5 . . 120.3(2)
C3 C4 H4 . . 119.9
C5 C4 H4 . . 119.9
C6 C5 C4 . . 120.5(3)
C6 C5 H5 . . 119.7
C4 C5 H5 . . 119.7
O2 C6 C5 . . 119.1(2)
O2 C6 C1 . . 121.6(2)
C5 C6 C1 . . 119.3(2)
N2 C7 N1 . . 112.12(17)
N2 C7 H7A . . 109.2
N1 C7 H7A . . 109.2
N2 C7 H7B . . 109.2
N1 C7 H7B . . 109.2
H7A C7 H7B . . 107.9
N2 C8 N2 2 . 112.4(2)
N2 C8 H8A 2 . 109.1
N2 C8 H8A . . 109.1
N2 C8 H8B 2 . 109.1
N2 C8 H8B . . 109.1
H8A C8 H8B . . 107.9
N2 C9 N1 . 2 112.35(17)
N2 C9 H9A . . 109.1
N1 C9 H9A 2 . 109.1
N2 C9 H9B . . 109.1
N1 C9 H9B 2 . 109.1
H9A C9 H9B . . 107.9
N1 C10 N1 2 . 112.8(3)
N1 C10 H10A 2 . 109.0
N1 C10 H10A . . 109.0
N1 C10 H10B 2 . 109.0
N1 C10 H10B . . 109.0
H10A C10 H10B . . 107.8

loop_
_geom_bond_atom_site_label_1
_geom_bond_atom_site_label_2
_geom_bond_site_symmetry_2
_geom_bond_distance
O1 C1 . 1.361(3)
O1 H1O . 0.91(3)
O2 C6 . 1.365(3)
O2 H2O . 0.79(3)
N1 C10 . 1.470(3)
N1 C9 2 1.473(3)
N1 C7 . 1.478(3)
N2 C9 . 1.462(3)
N2 C7 . 1.464(3)
N2 C8 . 1.472(2)
C1 C2 . 1.376(3)
C1 C6 . 1.386(3)
C2 C3 . 1.376(3)
C2 H2 . 0.9300
C3 C4 . 1.360(4)
C3 H3 . 0.9300
C4 C5 . 1.377(4)
C4 H4 . 0.9300
C5 C6 . 1.375(3)
C5 H5 . 0.9300
C7 H7A . 0.9700
C7 H7B . 0.9700
C8 N2 2 1.472(2)
C8 H8A . 0.9700
C8 H8B . 0.9700
C9 N1 2 1.473(3)
C9 H9A . 0.9700
C9 H9B . 0.9700
C10 N1 2 1.470(3)
C10 H10A . 0.9700
C10 H10B . 0.9700

loop_
_geom_hbond_atom_site_label_D
_geom_hbond_atom_site_label_H
_geom_hbond_atom_site_label_A
_geom_hbond_site_symmetry_A
_geom_hbond_distance_DH
_geom_hbond_distance_HA
_geom_hbond_distance_DA
_geom_hbond_angle_DHA
O1 H1O N1 . 0.91(3) 1.89(3) 2.764(3) 162(3)
O2 H2O O1 . 0.79(3) 2.34(3) 2.717(3) 111(2)
O2 H2O N2 6_575 0.79(3) 2.10(3) 2.832(3) 155(3)

loop_
_geom_torsion_atom_site_label_1
_geom_torsion_atom_site_label_2
_geom_torsion_atom_site_label_3
_geom_torsion_atom_site_label_4
_geom_torsion_site_symmetry_1
_geom_torsion_site_symmetry_4
_geom_torsion
O1 C1 C2 C3 . . -178.7(2)
C6 C1 C2 C3 . . 0.9(4)
C1 C2 C3 C4 . . -0.3(4)
C2 C3 C4 C5 . . -0.5(4)
C3 C4 C5 C6 . . 0.6(4)
C4 C5 C6 O2 . . -179.5(2)
C4 C5 C6 C1 . . 0.0(4)
O1 C1 C6 O2 . . -1.6(4)
C2 C1 C6 O2 . . 178.8(2)
O1 C1 C6 C5 . . 178.9(2)
C2 C1 C6 C5 . . -0.8(4)
C9 N2 C7 N1 . . 58.6(2)
C8 N2 C7 N1 . . -58.2(2)
C10 N1 C7 N2 . . -58.0(2)
C9 N1 C7 N2 2 . 58.0(2)
C9 N2 C8 N2 . 2 -58.50(13)
C7 N2 C8 N2 . 2 58.63(13)
C7 N2 C9 N1 . 2 -58.7(2)
C8 N2 C9 N1 . 2 58.1(2)
C9 N1 C10 N1 2 2 -58.19(13)
C7 N1 C10 N1 . 2 58.22(13)
